data_4133637
loop_
_publ_author_name
'Tuo, De-Hui'
'Liu, Wei'
'Wang, Xue-Yuan'
'Wang, Xu-Dong'
'Ao, Yu-Fei'
'Wang, Qi-Qiang'
'Li, Zhi-Yan'
'Wang, De-Xian'

_publ_section_title
;
 Toward Anion-\p Interactions Directed Self-Assembly with Predesigned Dual
 Macrocyclic Receptors and Dianions.
;
_journal_issue 2
_journal_name_full 'Journal of the American Chemical Society'
_journal_page_first 1118
_journal_page_last 1125
_journal_paper_doi 10.1021/jacs.8b12018
_journal_volume 141
_journal_year 2019
_chemical_formula_moiety '6(C H Cl3), C48 H20 Cl4 N12 O12'
_chemical_formula_sum 'C54 H26 Cl22 N12 O12'
_chemical_formula_weight 1814.77
_space_group_crystal_system monoclinic
_space_group_IT_number 14
_space_group_name_Hall '-P 2ybc'
_space_group_name_H-M_alt 'P 1 21/c 1'
_atom_sites_solution_hydrogens geom
_atom_sites_solution_primary direct
_audit_creation_date 2017-01-12
_audit_creation_method
;
Olex2 1.2
(compiled 2016.11.30 svn.r3356 for OlexSys, GUI svn.r5289)
;
_audit_update_record
;
????
;
_cell_angle_alpha 90
_cell_angle_beta 94.079(5)
_cell_angle_gamma 90
_cell_formula_units_Z 2
_cell_length_a 10.035(3)
_cell_length_b 21.931(7)
_cell_length_c 17.509(6)
_cell_measurement_reflns_used 12307
_cell_measurement_temperature 173.1500
_cell_measurement_theta_max 27.4172
_cell_measurement_theta_min 1.1660
_cell_volume 3844(2)
_computing_cell_refinement 'CrystalClear (Rigaku Inc., 2007)'
_computing_data_collection 'CrystalClear (Rigaku Inc., 2007)'
_computing_data_reduction 'CrystalClear (Rigaku Inc., 2007)'
_computing_molecular_graphics 'Olex2 (Dolomanov et al., 2009)'
_computing_publication_material 'CIFTAB (Sheldrick, 2013)'
_computing_structure_refinement 'ShelXL (Sheldrick, 2015)'
_computing_structure_solution 'ShelXS (Sheldrick, 2008)'
_diffrn_ambient_temperature 173.1500
_diffrn_detector_area_resol_mean 28.5714
_diffrn_measured_fraction_theta_full 0.998
_diffrn_measured_fraction_theta_max 0.998
_diffrn_measurement_device
;
Saturn724+ (2x2 bin mode)
;
_diffrn_measurement_device_details
;
AFC10: Fixed Chi 2 circle
;
_diffrn_measurement_device_type 'MM007-HF CCD(Saturn 724+)'
_diffrn_measurement_method '\w scans at fixed \c = 45\%'
_diffrn_orient_matrix_type d*Trek
_diffrn_orient_matrix_UB_11 -0.0034
_diffrn_orient_matrix_UB_12 0.0997
_diffrn_orient_matrix_UB_13 0.0047
_diffrn_orient_matrix_UB_21 0.0071
_diffrn_orient_matrix_UB_22 0.0023
_diffrn_orient_matrix_UB_23 -0.0450
_diffrn_orient_matrix_UB_31 -0.0565
_diffrn_orient_matrix_UB_32 0.0026
_diffrn_orient_matrix_UB_33 -0.0088
_diffrn_radiation_detector CCD
_diffrn_radiation_monochromator graphite
_diffrn_radiation_type MoK\a
_diffrn_radiation_wavelength 0.71073
_diffrn_reflns_av_R_equivalents 0.0876
_diffrn_reflns_av_unetI/netI 0.0626
_diffrn_reflns_Laue_measured_fraction_full 0.998
_diffrn_reflns_Laue_measured_fraction_max 0.998
_diffrn_reflns_limit_h_max 12
_diffrn_reflns_limit_h_min -12
_diffrn_reflns_limit_k_max 26
_diffrn_reflns_limit_k_min -25
_diffrn_reflns_limit_l_max 20
_diffrn_reflns_limit_l_min -20
_diffrn_reflns_number 26065
_diffrn_reflns_point_group_measured_fraction_full 0.998
_diffrn_reflns_point_group_measured_fraction_max 0.998
_diffrn_reflns_theta_full 25.196
_diffrn_reflns_theta_max 25.196
_diffrn_reflns_theta_min 1.491
_diffrn_source 'Rotating Anode'
_diffrn_source_current 24.0000
_diffrn_source_power 1.2000
_diffrn_source_voltage 50.0000
_exptl_absorpt_coefficient_mu 0.842
_exptl_absorpt_correction_T_max 1.0000
_exptl_absorpt_correction_T_min 0.2771
_exptl_absorpt_correction_type multi-scan
_exptl_absorpt_process_details 'CrystalClear (Rigaku Inc., 2007)'
_exptl_crystal_colour Colorless
_exptl_crystal_density_diffrn 1.568
_exptl_crystal_description block
_exptl_crystal_F_000 1808
_exptl_crystal_size_max 0.14
_exptl_crystal_size_mid 0.14
_exptl_crystal_size_min 0.13
_refine_diff_density_max 0.731
_refine_diff_density_min -0.495
_refine_diff_density_rms 0.101
_refine_ls_extinction_method none
_refine_ls_goodness_of_fit_ref 1.151
_refine_ls_hydrogen_treatment constr
_refine_ls_matrix_type full
_refine_ls_number_parameters 488
_refine_ls_number_reflns 6892
_refine_ls_number_restraints 90
_refine_ls_restrained_S_all 1.157
_refine_ls_R_factor_all 0.1157
_refine_ls_R_factor_gt 0.1023
_refine_ls_shift/su_max 0.001
_refine_ls_shift/su_mean 0.000
_refine_ls_structure_factor_coef Fsqd
_refine_ls_weighting_details 'w=1/[\s^2^(Fo^2^)+(0.1080P)^2^+10.1746P] where P=(Fo^2^+2Fc^2^)/3'
_refine_ls_weighting_scheme calc
_refine_ls_wR_factor_gt 0.2567
_refine_ls_wR_factor_ref 0.2666
_reflns_Friedel_coverage 0.000
_reflns_number_gt 6009
_reflns_number_total 6892
_reflns_threshold_expression 'I > 2\s(I)'
_cod_data_source_file ja8b12018_si_002.cif
_cod_data_source_block mx2823
_cod_original_cell_volume 3843(2)
_cod_database_code 4133637
_shelx_shelxl_version_number 2014/7
_shelx_space_group_comment
;
The symmetry employed for this shelxl refinement is uniquely defined
by the following loop, which should always be used as a source of
symmetry information in preference to the above space-group names.
They are only intended as comments.
;
_diffrn_number_total 8935
_olex2_refinement_description
;
1. Fixed Uiso
 At 1.2 times of:
  All C(H) groups
2. Uiso/Uaniso restraints and constraints
Cl9 \\sim Cl10 \\sim Cl11 \\sim C27 \\sim Cl9A \\sim C27A \\sim Cl \\sim Cl12:
within 1.7A with sigma of 0.02 and sigma for terminal atoms of 0.04
Uanis(Cl9) \\sim Ueq, Uanis(Cl10) \\sim Ueq, Uanis(Cl11) \\sim Ueq, Uanis(C27)
\\sim Ueq, Uanis(Cl9A) \\sim Ueq, Uanis(C27A) \\sim Ueq, Uanis(Cl) \\sim Ueq,
Uanis(Cl12) \\sim Ueq: with sigma of 0.01 and sigma for terminal atoms of 0.02
3. Others
 Sof(Cl9A)=Sof(C27A)=Sof(H27A)=Sof(Cl)=Sof(Cl12)=1-FVAR(1)
 Sof(Cl9)=Sof(Cl10)=Sof(Cl11)=Sof(C27)=Sof(H27)=FVAR(1)
4.a Ternary CH refined with riding coordinates:
 C27(H27), C26(H26), C25(H25), C27A(H27A)
4.b Aromatic/amide H refined with riding coordinates:
 C5(H5), C7(H7), C9(H9), C14(H14), C15(H15), C16(H16), C18(H18), C21(H21),
 C22(H22), C24(H24)
;
_olex2_submission_special_instructions 'No special instructions were received'

loop_
_space_group_symop_operation_xyz
'x, y, z'
'-x, y+1/2, -z+1/2'
'-x, -y, -z'
'x, -y-1/2, z-1/2'

loop_
_atom_site_label
_atom_site_type_symbol
_atom_site_fract_x
_atom_site_fract_y
_atom_site_fract_z
_atom_site_U_iso_or_equiv
_atom_site_adp_type
_atom_site_occupancy
_atom_site_site_symmetry_order
_atom_site_calc_flag
_atom_site_refinement_flags_posn
_atom_site_refinement_flags_adp
_atom_site_refinement_flags_occupancy
_atom_site_disorder_assembly
_atom_site_disorder_group
Cl9 Cl 0.2499(7) 0.51163(18) 0.4228(2) 0.1320(19) Uani 0.807(6) 1 d . U P A 1
Cl10 Cl 0.0521(4) 0.5938(2) 0.4652(3) 0.1345(18) Uani 0.807(6) 1 d . U P A 1
Cl11 Cl 0.2391(8) 0.5395(3) 0.5816(4) 0.104(3) Uani 0.807(6) 1 d . U P A 1
C27 C 0.2124(12) 0.5680(5) 0.4887(6) 0.070(3) Uani 0.807(6) 1 d . U P A 1
H27 H 0.2739 0.6022 0.4833 0.084 Uiso 0.807(6) 1 calc R . P A 1
Cl6 Cl 0.3656(2) 0.29971(10) 0.22435(15) 0.0853(7) Uani 1 1 d . . . . .
Cl7 Cl 0.1727(4) 0.31329(17) 0.3347(3) 0.1495(15) Uani 1 1 d . . . . .
Cl8 Cl 0.4177(3) 0.38405(11) 0.34764(15) 0.0990(8) Uani 1 1 d . . . . .
C26 C 0.2910(8) 0.3511(3) 0.2850(5) 0.0659(19) Uani 1 1 d . . . . .
H26 H 0.2467 0.3834 0.2540 0.079 Uiso 1 1 calc R . . . .
Cl1 Cl 1.08360(17) 0.55599(8) 0.75513(11) 0.0626(5) Uani 1 1 d . . . . .
Cl2 Cl 0.4787(2) 0.18173(10) 1.11418(12) 0.0800(6) Uani 1 1 d . . . . .
O1 O 0.7467(4) 0.20398(17) 0.8994(2) 0.0437(9) Uani 1 1 d . . . . .
O2 O 0.9555(3) 0.34466(16) 0.7336(2) 0.0420(9) Uani 1 1 d . . . . .
O3 O 0.6385(4) 0.48622(17) 0.7928(2) 0.0448(10) Uani 1 1 d . . . . .
O4 O 0.3861(4) 0.3322(2) 0.9166(2) 0.0494(10) Uani 1 1 d . . . . .
O5 O 0.7340(4) 0.18217(18) 0.5561(2) 0.0475(10) Uani 1 1 d . . . . .
O6 O 0.6635(4) 0.11629(17) 0.6439(2) 0.0474(10) Uani 1 1 d . . . . .
N1 N 0.8465(5) 0.5165(2) 0.7748(3) 0.0420(11) Uani 1 1 d . . . . .
N2 N 1.0092(4) 0.4432(2) 0.7434(3) 0.0415(11) Uani 1 1 d . . . . .
N3 N 0.7875(4) 0.41025(19) 0.7646(2) 0.0339(9) Uani 1 1 d . . . . .
N4 N 0.6177(5) 0.1957(2) 0.9971(3) 0.0489(12) Uani 1 1 d . . . . .
N5 N 0.4335(5) 0.2631(3) 1.0071(3) 0.0515(13) Uani 1 1 d . . . . .
N6 N 0.5690(4) 0.2711(2) 0.9009(3) 0.0374(10) Uani 1 1 d . . . . .
C1 C 0.4683(6) 0.2874(3) 0.9409(3) 0.0434(13) Uani 1 1 d . . . . .
C2 C 0.5135(7) 0.2177(3) 1.0303(4) 0.0514(15) Uani 1 1 d . . . . .
C3 C 0.6397(6) 0.2250(2) 0.9325(3) 0.0390(12) Uani 1 1 d . . . . .
C4 C 0.7697(5) 0.2253(2) 0.8250(3) 0.0368(12) Uani 1 1 d . . . . .
C5 C 0.7288(5) 0.1892(2) 0.7631(3) 0.0337(11) Uani 1 1 d . . . . .
H5 H 0.6805 0.1537 0.7701 0.040 Uiso 1 1 calc R . . . .
C6 C 0.7606(5) 0.2065(2) 0.6906(3) 0.0334(11) Uani 1 1 d . . . . .
C7 C 0.8314(5) 0.2607(2) 0.6800(3) 0.0349(11) Uani 1 1 d . . . . .
H7 H 0.8513 0.2732 0.6314 0.042 Uiso 1 1 calc R . . . .
C8 C 0.8708(5) 0.2948(2) 0.7438(3) 0.0351(12) Uani 1 1 d . . . . .
C9 C 0.8411(5) 0.2788(2) 0.8164(3) 0.0386(12) Uani 1 1 d . . . . .
H9 H 0.8678 0.3030 0.8584 0.046 Uiso 1 1 calc R . . . .
C10 C 0.9136(5) 0.4016(2) 0.7479(3) 0.0370(12) Uani 1 1 d . . . . .
C11 C 0.9675(5) 0.4986(3) 0.7580(3) 0.0400(12) Uani 1 1 d . . . . .
C12 C 0.7618(5) 0.4685(2) 0.7767(3) 0.0354(11) Uani 1 1 d . . . . .
C13 C 0.5342(5) 0.4424(2) 0.7916(3) 0.0410(13) Uani 1 1 d . . . . .
C14 C 0.4398(6) 0.4458(3) 0.7309(4) 0.0478(14) Uani 1 1 d . . . . .
H14 H 0.4500 0.4725 0.6904 0.057 Uiso 1 1 calc R . . . .
C15 C 0.3287(6) 0.4082(3) 0.7319(4) 0.0504(15) Uani 1 1 d . . . . .
H15 H 0.2630 0.4095 0.6917 0.060 Uiso 1 1 calc R . . . .
C16 C 0.3156(5) 0.3691(3) 0.7922(4) 0.0487(15) Uani 1 1 d . . . . .
H16 H 0.2412 0.3439 0.7927 0.058 Uiso 1 1 calc R . . . .
C17 C 0.4125(5) 0.3673(3) 0.8518(3) 0.0403(12) Uani 1 1 d . . . . .
C18 C 0.5250(5) 0.4038(2) 0.8524(3) 0.0382(12) Uani 1 1 d . . . . .
H18 H 0.5912 0.4021 0.8923 0.046 Uiso 1 1 calc R . . . .
C19 C 0.7202(5) 0.1693(2) 0.6221(3) 0.0382(12) Uani 1 1 d . . . . .
C20 C 0.6234(6) 0.0738(3) 0.5851(3) 0.0470(14) Uani 1 1 d . . . . .
C21 C 0.7239(7) 0.0414(3) 0.5485(4) 0.0546(16) Uani 1 1 d . . . . .
H21 H 0.8139 0.0503 0.5592 0.065 Uiso 1 1 calc R . . . .
C22 C 0.4945(6) 0.0636(3) 0.5712(3) 0.0460(14) Uani 1 1 d . . . . .
H22 H 0.4323 0.0866 0.5956 0.055 Uiso 1 1 calc R . . . .
C23 C 0.4502(6) 0.0157(3) 0.5172(3) 0.0410(12) Uani 1 1 d . . . . .
C24 C 0.3155(6) 0.0034(3) 0.5029(4) 0.0507(15) Uani 1 1 d . . . . .
H24 H 0.2523 0.0254 0.5279 0.061 Uiso 1 1 calc R . . . .
Cl3 Cl 0.92060(19) 0.86441(11) 0.39677(11) 0.0741(6) Uani 1 1 d . . . . .
Cl4 Cl 0.9346(2) 0.87849(11) 0.56040(12) 0.0843(7) Uani 1 1 d . . . . .
Cl5 Cl 0.9523(2) 0.75805(10) 0.49559(13) 0.0813(6) Uani 1 1 d . . . . .
C25 C 0.8817(7) 0.8299(4) 0.4841(4) 0.0649(19) Uani 1 1 d . . . . .
H25 H 0.7844 0.8256 0.4835 0.078 Uiso 1 1 calc R . . . .
Cl9A Cl 0.150(3) 0.5370(12) 0.4309(11) 0.138(7) Uani 0.193(6) 1 d . U P A 2
C27A C 0.280(6) 0.552(3) 0.484(4) 0.097(7) Uani 0.193(6) 1 d . U P A 2
H27A H 0.2950 0.5952 0.4752 0.116 Uiso 0.193(6) 1 calc R . P A 2
Cl Cl 0.203(3) 0.5498(9) 0.5826(16) 0.072(6) Uani 0.193(6) 1 d . U P A 2
Cl12 Cl 0.4336(18) 0.5218(8) 0.4861(11) 0.125(6) Uani 0.193(6) 1 d . U P A 2

loop_
_atom_site_aniso_label
_atom_site_aniso_U_11
_atom_site_aniso_U_22
_atom_site_aniso_U_33
_atom_site_aniso_U_23
_atom_site_aniso_U_13
_atom_site_aniso_U_12
Cl9 0.246(6) 0.087(2) 0.0653(19) -0.0181(17) 0.026(3) 0.018(3)
Cl10 0.125(3) 0.111(3) 0.161(4) -0.008(3) -0.037(3) 0.002(2)
Cl11 0.157(5) 0.098(4) 0.056(2) 0.007(2) -0.004(3) 0.016(3)
C27 0.095(6) 0.060(5) 0.057(5) -0.005(4) 0.005(5) -0.016(5)
Cl6 0.0737(13) 0.0712(13) 0.1096(17) -0.0162(12) -0.0027(11) 0.0132(10)
Cl7 0.139(3) 0.130(3) 0.191(4) 0.044(3) 0.089(3) 0.002(2)
Cl8 0.1138(19) 0.0786(15) 0.0990(17) -0.0198(13) -0.0308(14) 0.0336(13)
C26 0.070(5) 0.051(4) 0.076(5) 0.011(4) -0.006(4) 0.005(3)
Cl1 0.0622(10) 0.0466(9) 0.0816(12) -0.0166(8) 0.0227(9) -0.0239(7)
Cl2 0.1099(16) 0.0693(12) 0.0642(11) 0.0164(10) 0.0295(11) -0.0104(11)
O1 0.053(2) 0.035(2) 0.042(2) 0.0002(17) 0.0011(17) 0.0059(17)
O2 0.0324(18) 0.0291(19) 0.065(3) -0.0134(18) 0.0101(17) -0.0027(15)
O3 0.037(2) 0.032(2) 0.067(3) 0.0020(19) 0.0136(18) 0.0059(15)
O4 0.037(2) 0.055(3) 0.058(3) 0.003(2) 0.0150(18) 0.0005(18)
O5 0.060(3) 0.036(2) 0.044(2) -0.0032(18) -0.0055(19) -0.0025(18)
O6 0.064(3) 0.032(2) 0.045(2) -0.0057(18) -0.0078(19) -0.0157(18)
N1 0.048(3) 0.029(2) 0.049(3) -0.006(2) 0.006(2) -0.007(2)
N2 0.033(2) 0.041(3) 0.051(3) -0.011(2) 0.0043(19) -0.0068(19)
N3 0.027(2) 0.032(2) 0.042(2) -0.007(2) 0.0043(17) 0.0000(17)
N4 0.063(3) 0.036(3) 0.047(3) 0.000(2) 0.004(2) -0.008(2)
N5 0.050(3) 0.056(3) 0.049(3) 0.000(3) 0.013(2) -0.012(2)
N6 0.037(2) 0.038(2) 0.037(2) -0.008(2) 0.0017(19) -0.0047(19)
C1 0.039(3) 0.046(3) 0.046(3) -0.005(3) 0.006(2) -0.009(2)
C2 0.065(4) 0.046(4) 0.044(3) 0.001(3) 0.005(3) -0.020(3)
C3 0.048(3) 0.031(3) 0.038(3) -0.006(2) 0.004(2) -0.011(2)
C4 0.034(3) 0.035(3) 0.040(3) -0.006(2) 0.001(2) 0.006(2)
C5 0.031(2) 0.028(2) 0.042(3) -0.007(2) -0.005(2) 0.0016(19)
C6 0.028(2) 0.029(3) 0.043(3) -0.006(2) -0.001(2) 0.0063(19)
C7 0.030(2) 0.029(3) 0.045(3) -0.003(2) 0.000(2) 0.007(2)
C8 0.024(2) 0.026(2) 0.055(3) -0.007(2) 0.004(2) 0.0061(19)
C9 0.037(3) 0.031(3) 0.047(3) -0.012(2) -0.004(2) 0.002(2)
C10 0.029(3) 0.034(3) 0.047(3) -0.009(2) -0.002(2) -0.003(2)
C11 0.042(3) 0.037(3) 0.042(3) -0.009(2) 0.007(2) -0.009(2)
C12 0.035(3) 0.031(3) 0.041(3) -0.001(2) 0.004(2) 0.002(2)
C13 0.032(3) 0.037(3) 0.056(3) -0.009(3) 0.011(2) 0.009(2)
C14 0.038(3) 0.054(4) 0.053(3) 0.003(3) 0.013(3) 0.012(3)
C15 0.038(3) 0.067(4) 0.046(3) -0.007(3) 0.000(3) 0.012(3)
C16 0.025(3) 0.064(4) 0.058(4) -0.015(3) 0.003(2) 0.001(2)
C17 0.029(3) 0.042(3) 0.051(3) -0.004(3) 0.008(2) 0.003(2)
C18 0.033(3) 0.041(3) 0.041(3) -0.009(3) 0.003(2) 0.004(2)
C19 0.029(3) 0.029(3) 0.054(4) -0.007(3) -0.008(2) 0.005(2)
C20 0.059(4) 0.037(3) 0.042(3) -0.006(3) -0.015(3) -0.010(3)
C21 0.055(4) 0.045(4) 0.062(4) -0.011(3) -0.007(3) -0.002(3)
C22 0.060(4) 0.032(3) 0.047(3) 0.002(3) 0.002(3) 0.001(3)
C23 0.045(3) 0.033(3) 0.045(3) 0.008(2) 0.004(2) 0.005(2)
C24 0.044(3) 0.046(3) 0.062(4) -0.008(3) 0.002(3) 0.007(3)
Cl3 0.0633(11) 0.1045(16) 0.0543(10) 0.0269(10) 0.0035(8) -0.0016(10)
Cl4 0.0920(15) 0.0980(16) 0.0614(11) 0.0043(11) -0.0048(10) 0.0357(12)
Cl5 0.0879(14) 0.0752(13) 0.0832(14) 0.0172(11) 0.0227(11) 0.0120(11)
C25 0.047(4) 0.084(5) 0.065(4) 0.017(4) 0.010(3) 0.010(3)
Cl9A 0.168(13) 0.151(13) 0.092(9) -0.002(9) -0.020(9) -0.047(11)
C27A 0.106(10) 0.094(10) 0.091(10) -0.001(8) 0.005(8) -0.006(8)
Cl 0.124(13) 0.031(5) 0.065(9) -0.002(5) 0.021(8) -0.022(8)
Cl12 0.129(9) 0.117(9) 0.132(9) -0.013(7) 0.022(7) 0.009(7)

loop_
_atom_type_symbol
_atom_type_description
_atom_type_scat_dispersion_real
_atom_type_scat_dispersion_imag
_atom_type_scat_source
C C 0.0033 0.0016 'International Tables Vol C Tables 4.2.6.8 and 6.1.1.4'
H H 0.0000 0.0000 'International Tables Vol C Tables 4.2.6.8 and 6.1.1.4'
Cl Cl 0.1484 0.1585 'International Tables Vol C Tables 4.2.6.8 and 6.1.1.4'
N N 0.0061 0.0033 'International Tables Vol C Tables 4.2.6.8 and 6.1.1.4'
O O 0.0106 0.0060 'International Tables Vol C Tables 4.2.6.8 and 6.1.1.4'

loop_
_geom_angle_atom_site_label_1
_geom_angle_atom_site_label_2
_geom_angle_atom_site_label_3
_geom_angle
_geom_angle_site_symmetry_1
_geom_angle_site_symmetry_3
Cl10 C27 Cl9 108.3(6) . .
Cl10 C27 Cl11 114.7(7) . .
Cl11 C27 Cl9 109.6(7) . .
Cl6 C26 Cl8 108.5(4) . .
Cl7 C26 Cl6 109.5(4) . .
Cl7 C26 Cl8 111.8(5) . .
C3 O1 C4 118.2(4) . .
C10 O2 C8 119.9(4) . .
C12 O3 C13 119.3(4) . .
C1 O4 C17 120.7(4) . .
C19 O6 C20 117.2(5) . .
C11 N1 C12 111.1(5) . .
C11 N2 C10 112.5(5) . .
C12 N3 C10 111.9(4) . .
C2 N4 C3 112.4(5) . .
C2 N5 C1 111.9(5) . .
C1 N6 C3 113.0(5) . .
O4 C1 N5 112.0(5) . .
N6 C1 O4 120.7(5) . .
N6 C1 N5 127.4(6) . .
N4 C2 Cl2 115.0(5) . .
N4 C2 N5 128.3(6) . .
N5 C2 Cl2 116.7(5) . .
N4 C3 O1 112.9(5) . .
N4 C3 N6 127.1(5) . .
N6 C3 O1 120.1(5) . .
C5 C4 O1 118.2(5) . .
C5 C4 C9 121.8(5) . .
C9 C4 O1 119.9(5) . .
C4 C5 C6 119.1(5) . .
C5 C6 C7 120.3(5) . .
C5 C6 C19 121.5(5) . .
C7 C6 C19 118.2(5) . .
C8 C7 C6 118.2(5) . .
C7 C8 O2 117.5(5) . .
C9 C8 O2 119.4(5) . .
C9 C8 C7 122.9(5) . .
C8 C9 C4 117.7(5) . .
N2 C10 O2 112.9(4) . .
N2 C10 N3 127.9(5) . .
N3 C10 O2 119.2(5) . .
N1 C11 Cl1 115.0(4) . .
N2 C11 Cl1 116.4(4) . .
N2 C11 N1 128.6(5) . .
O3 C12 N1 111.6(4) . .
N3 C12 O3 120.3(5) . .
N3 C12 N1 128.0(5) . .
C14 C13 O3 116.2(5) . .
C18 C13 O3 119.9(5) . .
C18 C13 C14 123.7(5) . .
C13 C14 C15 117.9(6) . .
C16 C15 C14 120.1(6) . .
C15 C16 C17 120.0(6) . .
C16 C17 O4 117.6(5) . .
C16 C17 C18 121.4(6) . .
C18 C17 O4 120.5(5) . .
C13 C18 C17 116.9(5) . .
O5 C19 O6 123.2(5) . .
O5 C19 C6 127.0(5) . .
O6 C19 C6 109.8(5) . .
C21 C20 O6 118.6(5) . .
C22 C20 O6 117.9(6) . .
C22 C20 C21 123.3(5) . .
C24 C21 C20 118.3(6) 3_656 .
C20 C22 C23 119.5(6) . .
C23 C23 C22 116.3(7) 3_656 .
C24 C23 C22 120.4(5) . .
C24 C23 C23 123.4(7) . 3_656
C21 C24 C23 119.4(6) 3_656 .
Cl4 C25 Cl3 108.8(4) . .
Cl5 C25 Cl3 112.0(4) . .
Cl5 C25 Cl4 111.3(4) . .
Cl9A C27A Cl 99(3) . .
Cl9A C27A Cl12 131(4) . .
Cl12 C27A Cl 113(4) . .
C27A Cl12 Cl12 160(3) . 3_666

loop_
_geom_bond_atom_site_label_1
_geom_bond_atom_site_label_2
_geom_bond_distance
_geom_bond_site_symmetry_2
Cl9 C27 1.750(11) .
Cl10 C27 1.727(13) .
Cl11 C27 1.745(13) .
Cl6 C26 1.753(8) .
Cl7 C26 1.732(8) .
Cl8 C26 1.773(8) .
Cl1 C11 1.718(5) .
Cl2 C2 1.724(6) .
O1 C3 1.338(7) .
O1 C4 1.418(7) .
O2 C8 1.404(6) .
O2 C10 1.346(6) .
O3 C12 1.345(6) .
O3 C13 1.420(7) .
O4 C1 1.333(7) .
O4 C17 1.412(7) .
O5 C19 1.207(7) .
O6 C19 1.361(7) .
O6 C20 1.425(7) .
N1 C11 1.328(7) .
N1 C12 1.355(7) .
N2 C10 1.330(7) .
N2 C11 1.317(7) .
N3 C10 1.333(6) .
N3 C12 1.324(7) .
N4 C2 1.323(9) .
N4 C3 1.332(7) .
N5 C1 1.345(8) .
N5 C2 1.326(9) .
N6 C1 1.319(7) .
N6 C3 1.332(7) .
C4 C5 1.382(7) .
C4 C9 1.388(8) .
C5 C6 1.385(8) .
C6 C7 1.403(7) .
C6 C19 1.482(7) .
C7 C8 1.378(7) .
C8 C9 1.372(8) .
C13 C14 1.375(9) .
C13 C18 1.369(8) .
C14 C15 1.388(9) .
C15 C16 1.373(9) .
C16 C17 1.375(8) .
C17 C18 1.383(8) .
C20 C21 1.423(9) .
C20 C22 1.318(9) .
C21 C24 1.372(9) 3_656
C22 C23 1.461(8) .
C23 C23 1.387(11) 3_656
C23 C24 1.383(8) .
C24 C21 1.372(9) 3_656
Cl3 C25 1.774(7) .
Cl4 C25 1.761(9) .
Cl5 C25 1.734(8) .
Cl9A C27A 1.58(7) .
C27A Cl 1.94(7) .
C27A Cl12 1.67(7) .
Cl12 Cl12 1.68(3) 3_666

loop_
_geom_torsion_atom_site_label_1
_geom_torsion_atom_site_label_2
_geom_torsion_atom_site_label_3
_geom_torsion_atom_site_label_4
_geom_torsion
_geom_torsion_site_symmetry_1
_geom_torsion_site_symmetry_4
O1 C4 C5 C6 -174.4(4) . .
O1 C4 C9 C8 174.5(4) . .
O2 C8 C9 C4 -172.8(4) . .
O3 C13 C14 C15 -173.2(5) . .
O3 C13 C18 C17 172.5(4) . .
O4 C17 C18 C13 -171.5(5) . .
O6 C20 C21 C24 174.0(6) . 3_656
O6 C20 C22 C23 -173.5(5) . .
C1 O4 C17 C16 123.0(6) . .
C1 O4 C17 C18 -64.2(7) . .
C1 N5 C2 Cl2 -179.2(4) . .
C1 N5 C2 N4 0.5(9) . .
C1 N6 C3 O1 -178.8(5) . .
C1 N6 C3 N4 0.4(8) . .
C2 N4 C3 O1 178.7(5) . .
C2 N4 C3 N6 -0.6(8) . .
C2 N5 C1 O4 178.5(5) . .
C2 N5 C1 N6 -0.8(9) . .
C3 O1 C4 C5 -98.3(6) . .
C3 O1 C4 C9 86.7(6) . .
C3 N4 C2 Cl2 179.8(4) . .
C3 N4 C2 N5 0.1(9) . .
C3 N6 C1 O4 -178.9(5) . .
C3 N6 C1 N5 0.3(8) . .
C4 O1 C3 N4 171.2(4) . .
C4 O1 C3 N6 -9.5(7) . .
C4 C5 C6 C7 -1.1(7) . .
C4 C5 C6 C19 179.5(4) . .
C5 C4 C9 C8 -0.3(8) . .
C5 C6 C7 C8 1.6(7) . .
C5 C6 C19 O5 174.2(5) . .
C5 C6 C19 O6 -6.0(6) . .
C6 C7 C8 O2 172.3(4) . .
C6 C7 C8 C9 -1.5(7) . .
C7 C6 C19 O5 -5.1(8) . .
C7 C6 C19 O6 174.7(4) . .
C7 C8 C9 C4 0.9(7) . .
C8 O2 C10 N2 173.4(5) . .
C8 O2 C10 N3 -6.3(8) . .
C9 C4 C5 C6 0.5(8) . .
C10 O2 C8 C7 117.0(5) . .
C10 O2 C8 C9 -69.0(6) . .
C10 N2 C11 Cl1 179.1(4) . .
C10 N2 C11 N1 -1.0(9) . .
C10 N3 C12 O3 178.6(5) . .
C10 N3 C12 N1 -0.8(8) . .
C11 N1 C12 O3 -179.3(5) . .
C11 N1 C12 N3 0.2(8) . .
C11 N2 C10 O2 -179.5(5) . .
C11 N2 C10 N3 0.2(8) . .
C12 O3 C13 C14 -107.2(6) . .
C12 O3 C13 C18 78.9(6) . .
C12 N1 C11 Cl1 -179.3(4) . .
C12 N1 C11 N2 0.8(9) . .
C12 N3 C10 O2 -179.7(5) . .
C12 N3 C10 N2 0.6(8) . .
C13 O3 C12 N1 175.4(5) . .
C13 O3 C12 N3 -4.1(8) . .
C13 C14 C15 C16 -0.1(9) . .
C14 C13 C18 C17 -0.9(8) . .
C14 C15 C16 C17 0.2(9) . .
C15 C16 C17 O4 172.1(5) . .
C15 C16 C17 C18 -0.6(9) . .
C16 C17 C18 C13 1.0(8) . .
C17 O4 C1 N5 174.2(5) . .
C17 O4 C1 N6 -6.5(8) . .
C18 C13 C14 C15 0.5(8) . .
C19 O6 C20 C21 71.9(7) . .
C19 O6 C20 C22 -112.8(6) . .
C19 C6 C7 C8 -179.0(4) . .
C20 O6 C19 O5 2.1(8) . .
C20 O6 C19 C6 -177.7(5) . .
C20 C22 C23 C23 -1.0(9) . 3_656
C20 C22 C23 C24 178.8(6) . .
C21 C20 C22 C23 1.6(9) . .
C22 C20 C21 C24 -1.0(10) . 3_656
C22 C23 C24 C21 179.4(6) . 3_656
C23 C23 C24 C21 -0.8(11) 3_656 3_656
Cl9A C27A Cl12 Cl12 -100(9) . 3_666
Cl C27A Cl12 Cl12 27(11) . 3_666
